data_2008034
loop_
_publ_author_name
'Luger, Peter'
'Weber, Manuela'
'Dung, Nguyen Xuan'
'Moi, La Dinh'
'Khoi, Ta Thi'
'Phuong, Doan Lan'

_publ_section_title
;
 ({-})-Tetrahydropalmatine Monohydrate
;
_journal_issue 12
_journal_name_full 'Acta Crystallographica Section C'
_journal_page_first 1977
_journal_page_last 1980
_journal_paper_doi 10.1107/S0108270198009676
_journal_volume 54
_journal_year 1998
_chemical_formula_iupac 'C21 H25 N1 O4, H2 O1'
_chemical_formula_moiety 'C21 H27 N1 O5'
_chemical_formula_structural 'C21 H25 N1 O4,H2O'
_chemical_formula_sum 'C21 H27 N O5'
_chemical_formula_weight 373.44
_chemical_name_common
;
(-)-Tetrahydropalmatine Monohydrate
;
_chemical_name_systematic
;
?
;
_space_group_IT_number 19
_symmetry_cell_setting orthorhombic
_symmetry_space_group_name_Hall 'P 2ac 2ab'
_symmetry_space_group_name_H-M 'P 21 21 21'
_audit_creation_method SHELXL
_cell_angle_alpha 90
_cell_angle_beta 90
_cell_angle_gamma 90
_cell_formula_units_Z 4
_cell_length_a 22.322(5)
_cell_length_b 11.801(3)
_cell_length_c 7.4250(10)
_cell_measurement_reflns_used 136
_cell_measurement_temperature 293(2)
_cell_measurement_theta_max 40
_cell_measurement_theta_min 25
_cell_volume 1955.9(7)
_computing_cell_refinement DIF4
_computing_data_collection 'DIF4 (Stoe & Coe, 1990a)'
_computing_data_reduction 'REDU4 (Stoe & Cie, 1990b)'
_computing_molecular_graphics 'ORTEPII (Johnson, 1976) and SCHAKAL88 (Keller, 1988)'
_computing_publication_material SHELXL93
_computing_structure_refinement 'SHELXL93 (Sheldrick, 1993)'
_computing_structure_solution 'SIR92 (Altomare et al., 1994)'
_diffrn_ambient_temperature 293(2)
_diffrn_measurement_device 'Stoe microVAX-controlled four-circle'
_diffrn_measurement_method \w/2\q
_diffrn_radiation_monochromator no
_diffrn_radiation_source 'fine-focus sealed tube'
_diffrn_radiation_type CuK\a
_diffrn_radiation_wavelength 1.54180
_diffrn_reflns_av_R_equivalents 0.019
_diffrn_reflns_av_sigmaI/netI 0.0259
_diffrn_reflns_limit_h_max 26
_diffrn_reflns_limit_h_min 0
_diffrn_reflns_limit_k_max 14
_diffrn_reflns_limit_k_min -14
_diffrn_reflns_limit_l_max 8
_diffrn_reflns_limit_l_min 0
_diffrn_reflns_number 3984
_diffrn_reflns_theta_max 67.99
_diffrn_reflns_theta_min 3.96
_diffrn_standards_decay_% 3
_diffrn_standards_interval_time 90
_diffrn_standards_number 3
_exptl_absorpt_coefficient_mu 0.736
_exptl_absorpt_correction_T_max 0.897
_exptl_absorpt_correction_T_min 0.734
_exptl_absorpt_correction_type gaussian
_exptl_absorpt_process_details '(Hall & Stewart, 1982)'
_exptl_crystal_colour yellow
_exptl_crystal_density_diffrn 1.268
_exptl_crystal_density_method 'not measured'
_exptl_crystal_description sheet
_exptl_crystal_F_000 800
_exptl_crystal_size_max 0.80
_exptl_crystal_size_mid 0.40
_exptl_crystal_size_min 0.15
_refine_diff_density_max 0.150
_refine_diff_density_min -0.137
_refine_ls_abs_structure_details 'Flack (1983)'
_refine_ls_abs_structure_Flack 0.0(3)
_refine_ls_extinction_coef 0.0015(2)
_refine_ls_extinction_method SHELXL93
_refine_ls_goodness_of_fit_all 1.166
_refine_ls_goodness_of_fit_obs 1.236
_refine_ls_hydrogen_treatment 'riding model, H11W, H12W noref'
_refine_ls_matrix_type full
_refine_ls_number_parameters 249
_refine_ls_number_reflns 3518
_refine_ls_number_restraints 0
_refine_ls_restrained_S_all 1.223
_refine_ls_restrained_S_obs 1.236
_refine_ls_R_factor_all 0.064
_refine_ls_R_factor_obs 0.039
_refine_ls_shift/esd_max 0.003
_refine_ls_shift/esd_mean 0.001
_refine_ls_structure_factor_coef Fsqd
_refine_ls_weighting_details 'w = 1/[\s^2^(Fo^2^)+(0.0287P)^2^+0.7793P] where P = (Fo^2^+2Fc^2^)/3'
_refine_ls_weighting_scheme calc
_refine_ls_wR_factor_all 0.117
_refine_ls_wR_factor_obs 0.104
_reflns_number_observed 2804
_reflns_number_total 3524
_reflns_observed_criterion F~o~>4\s(F~o~)
_cod_data_source_file sk1224.cif
_cod_data_source_block viet1
_cod_depositor_comments
;
The following automatic conversions were performed:

'_exptl_absorpt_correction_type' value 'Gaussian' changed to
'gaussian' according to
/home/saulius/struct/CIF-dictionaries/cif_core.dic dictionary named
'cif_core.dic' version 2.4.1 from 2010-06-29.

Automatic conversion script
Id: cif_fix_values 1715 2011-07-08 13:25:40Z adriana 

The following automatic conversions were performed:

'_refine_ls_weighting_scheme' value 'calc w =
1/[\s^2^(Fo^2^)+(0.0287P)^2^+0.7793P] where P = (Fo^2^+2Fc^2^)/3' was
changed to 'calc'. New tag '_refine_ls_weighting_details' was
created. The value of the new tag was set to 'w =
1/[\s^2^(Fo^2^)+(0.0287P)^2^+0.7793P] where P = (Fo^2^+2Fc^2^)/3'.

Automatic conversion script
Id: cif_fix_values 3143 2015-03-26 13:38:13Z robertas 
;
_cod_original_formula_sum 'C21 H27 N1 O5'
_cod_database_code 2008034

loop_
_symmetry_equiv_pos_as_xyz
'x, y, z'
'-x+1/2, -y, z+1/2'
'x+1/2, -y+1/2, -z'
'-x, y+1/2, -z+1/2'

loop_
_atom_site_aniso_label
_atom_site_aniso_U_11
_atom_site_aniso_U_22
_atom_site_aniso_U_33
_atom_site_aniso_U_12
_atom_site_aniso_U_13
_atom_site_aniso_U_23
C1 0.060(2) 0.058(2) 0.0464(15) 0.0058(15) -0.0003(13) -0.0050(14)
C2 0.051(2) 0.059(2) 0.0408(13) 0.0078(14) 0.0040(12) -0.0028(12)
C3 0.061(2) 0.080(2) 0.0413(14) -0.002(2) 0.0088(13) -0.0134(14)
C4 0.065(2) 0.080(2) 0.0337(13) -0.006(2) 0.0019(13) -0.0013(14)
N1 0.0563(13) 0.0598(14) 0.0340(10) 0.0012(12) 0.0042(10) 0.0021(10)
C5 0.064(2) 0.066(2) 0.0389(14) -0.002(2) -0.0004(13) 0.0074(13)
C6 0.060(2) 0.052(2) 0.0428(14) 0.0067(14) 0.0000(13) 0.0067(13)
C7 0.065(2) 0.059(2) 0.047(2) 0.002(2) -0.0012(14) 0.0148(14)
C8 0.066(2) 0.050(2) 0.059(2) 0.002(2) -0.009(2) 0.0064(15)
C9 0.072(2) 0.053(2) 0.052(2) 0.006(2) -0.0085(15) -0.0040(14)
C10 0.074(2) 0.055(2) 0.0422(15) 0.006(2) 0.0019(14) -0.0012(13)
C11 0.062(2) 0.0480(14) 0.0409(14) 0.0043(13) 0.0019(13) 0.0021(12)
C12 0.070(2) 0.059(2) 0.0368(13) -0.0012(15) 0.0054(14) 0.0009(13)
C13 0.056(2) 0.053(2) 0.0384(12) 0.0094(13) 0.0060(13) 0.0042(12)
C14 0.0497(14) 0.053(2) 0.0386(13) 0.0078(12) 0.0017(12) 0.0008(12)
C15 0.060(2) 0.053(2) 0.0443(14) 0.0065(14) 0.0051(13) -0.0027(13)
C16 0.053(2) 0.059(2) 0.0477(15) 0.0066(14) 0.0090(14) 0.0014(14)
C17 0.0510(15) 0.055(2) 0.050(2) 0.0022(14) -0.0014(13) 0.0030(13)
C18 0.094(3) 0.066(2) 0.084(2) -0.010(2) 0.010(2) -0.019(2)
C19 0.070(2) 0.178(5) 0.066(2) -0.019(3) 0.010(2) 0.015(3)
C20 0.087(2) 0.081(2) 0.079(2) -0.012(2) -0.021(2) -0.003(2)
C21 0.089(2) 0.094(3) 0.063(2) 0.003(2) 0.032(2) -0.014(2)
O1 0.0725(13) 0.0746(14) 0.0622(12) -0.0069(12) 0.0262(11) -0.0110(11)
O2 0.0662(13) 0.0645(13) 0.0630(13) -0.0064(11) 0.0036(11) -0.0052(10)
O3 0.081(2) 0.087(2) 0.0526(12) -0.0172(14) -0.0044(11) 0.0227(11)
O4 0.093(2) 0.0752(14) 0.0680(14) -0.0241(14) -0.0153(13) 0.0061(12)
O1W 0.120(2) 0.139(3) 0.079(2) 0.053(2) -0.005(2) -0.012(2)

loop_
_atom_site_label
_atom_site_fract_x
_atom_site_fract_y
_atom_site_fract_z
_atom_site_U_iso_or_equiv
_atom_site_thermal_displace_type
_atom_site_calc_flag
_atom_site_refinement_flags
_atom_site_occupancy
_atom_site_disorder_group
_atom_site_type_symbol
C1 0.35334(13) 1.0104(3) 0.9468(4) 0.0546(7) Uani d . 1 . C
H1 0.35222(13) 1.0673(3) 1.0335(4) 0.066 Uiso calc R 1 . H
C2 0.31452(12) 0.9182(2) 0.9615(4) 0.0506(7) Uani d . 1 . C
C3 0.27114(14) 0.9116(3) 1.1175(4) 0.0608(8) Uani d . 1 . C
H31 0.29070(14) 0.9381(3) 1.2263(4) 0.073 Uiso calc R 1 . H
H32 0.23711(14) 0.9606(3) 1.0941(4) 0.073 Uiso calc R 1 . H
C4 0.24964(14) 0.7919(3) 1.1448(4) 0.0595(8) Uani d . 1 . C
H41 0.28254(14) 0.7450(3) 1.1864(4) 0.071 Uiso calc R 1 . H
H42 0.21848(14) 0.7906(3) 1.2358(4) 0.071 Uiso calc R 1 . H
N1 0.22616(10) 0.7465(2) 0.9752(3) 0.0500(5) Uani d . 1 . N
C5 0.19650(13) 0.6380(3) 1.0083(4) 0.0564(7) Uani d . 1 . C
H51 0.16350(13) 0.6494(3) 1.0913(4) 0.068 Uiso calc R 1 . H
H52 0.22469(13) 0.5863(3) 1.0644(4) 0.068 Uiso calc R 1 . H
C6 0.17302(13) 0.5854(2) 0.8372(4) 0.0515(7) Uani d . 1 . C
C7 0.12792(13) 0.5054(3) 0.8453(4) 0.0570(7) Uani d . 1 . C
C8 0.10448(14) 0.4569(2) 0.6880(4) 0.0585(7) Uani d . 1 . C
C9 0.12744(14) 0.4906(2) 0.5241(4) 0.0589(8) Uani d . 1 . C
H9 0.11226(14) 0.4601(2) 0.4180(4) 0.071 Uiso calc R 1 . H
C10 0.17316(14) 0.5698(2) 0.5179(4) 0.0573(8) Uani d . 1 . C
H10 0.18861(14) 0.5907(2) 0.4064(4) 0.069 Uiso calc R 1 . H
C11 0.19651(12) 0.6186(2) 0.6708(4) 0.0504(7) Uani d . 1 . C
C12 0.24495(13) 0.7074(3) 0.6600(4) 0.0554(7) Uani d . 1 . C
H121 0.22781(13) 0.7771(3) 0.6137(4) 0.066 Uiso calc R 1 . H
H122 0.27538(13) 0.6824(3) 0.5756(4) 0.066 Uiso calc R 1 . H
C13 0.27448(12) 0.7315(2) 0.8418(3) 0.0491(6) Uani d . 1 . C
H13 0.29809(12) 0.6649(2) 0.8763(3) 0.059 Uiso calc R 1 . H
C14 0.31600(12) 0.8328(2) 0.8340(3) 0.0471(6) Uani d . 1 . C
C15 0.35840(12) 0.8397(2) 0.6947(4) 0.0523(7) Uani d . 1 . C
H15 0.36082(12) 0.7814(2) 0.6106(4) 0.063 Uiso calc R 1 . H
C16 0.39626(12) 0.9307(2) 0.6804(4) 0.0533(7) Uani d . 1 . C
C17 0.39337(13) 1.0185(2) 0.8058(4) 0.0520(7) Uani d . 1 . C
C18 0.4298(2) 1.1992(3) 0.9015(5) 0.0812(11) Uani d . 1 . C
H181 0.4579(8) 1.2563(10) 0.865(2) 0.122 Uiso calc R 1 . H
H182 0.4402(11) 1.1721(5) 1.0193(8) 0.122 Uiso calc R 1 . H
H183 0.3902(4) 1.2309(14) 0.904(3) 0.122 Uiso calc R 1 . H
C19 0.0496(2) 0.5207(4) 1.0541(5) 0.105(2) Uani d . 1 . C
H191 0.0213(4) 0.501(2) 0.962(2) 0.157 Uiso calc R 1 . H
H192 0.0532(4) 0.6016(5) 1.061(4) 0.157 Uiso calc R 1 . H
H193 0.0359(7) 0.492(2) 1.168(2) 0.157 Uiso calc R 1 . H
C20 0.0362(2) 0.3263(3) 0.5549(5) 0.0824(11) Uani d . 1 . C
H201 0.0033(8) 0.2784(17) 0.5884(6) 0.124 Uiso calc R 1 . H
H202 0.0667(4) 0.2817(18) 0.498(2) 0.124 Uiso calc R 1 . H
H203 0.0224(11) 0.3836(3) 0.4729(16) 0.124 Uiso calc R 1 . H
C21 0.4386(2) 0.8688(3) 0.4009(4) 0.0821(11) Uani d . 1 . C
H211 0.4007(5) 0.8730(16) 0.340(2) 0.123 Uiso calc R 1 . H
H212 0.4450(12) 0.7930(4) 0.4439(6) 0.123 Uiso calc R 1 . H
H213 0.4701(8) 0.8888(14) 0.3185(18) 0.123 Uiso calc R 1 . H
O1 0.43897(10) 0.9453(2) 0.5490(3) 0.0697(6) Uani d . 1 . O
O2 0.43141(9) 1.1079(2) 0.7773(3) 0.0645(6) Uani d . 1 . O
O3 0.10667(11) 0.4722(2) 1.0121(3) 0.0734(7) Uani d . 1 . O
O4 0.06024(11) 0.3789(2) 0.7119(3) 0.0788(7) Uani d . 1 . O
O1W 0.11786(13) 0.8555(3) 0.8497(4) 0.1126(10) Uani d . 1 . O
H11W 0.0986 0.9189 0.9559 0.135 Uiso d . 1 . H
H12W 0.1690 0.8512 0.8400 0.135 Uiso d . 1 . H

loop_
_atom_type_symbol
_atom_type_description
_atom_type_scat_dispersion_real
_atom_type_scat_dispersion_imag
_atom_type_scat_source
C C 0.0181 0.0091 'International Tables (1992) Vol C Tables 4.2.6.8 and 6.1.1.4'
H H 0.0000 0.0000 'International Tables (1992) Vol C Tables 4.2.6.8 and 6.1.1.4'
O O 0.0492 0.0322 'International Tables (1992) Vol C Tables 4.2.6.8 and 6.1.1.4'
N N 0.0311 0.0180 'International Tables (1992) Vol C Tables 4.2.6.8 and 6.1.1.4'

loop_
_geom_angle_atom_site_label_1
_geom_angle_atom_site_label_2
_geom_angle_atom_site_label_3
_geom_angle
_geom_angle_publ_flag
C17 C1 C2 121.0(3) no
C17 C1 H1 119.5(2) ?
C2 C1 H1 119.5(2) ?
C14 C2 C1 120.0(2) no
C14 C2 C3 120.1(3) no
C1 C2 C3 119.8(3) no
C4 C3 C2 110.8(2) no
C4 C3 H31 109.48(15) ?
C2 C3 H31 109.5(2) ?
C4 C3 H32 109.5(2) ?
C2 C3 H32 109.5(2) ?
H31 C3 H32 108.1 ?
N1 C4 C3 110.0(2) yes
N1 C4 H41 109.7(2) ?
C3 C4 H41 109.7(2) ?
N1 C4 H42 109.67(14) ?
C3 C4 H42 109.7(2) ?
H41 C4 H42 108.2 ?
C5 N1 C4 109.7(2) yes
C5 N1 C13 109.8(2) yes
C4 N1 C13 111.1(2) yes
N1 C5 C6 112.1(2) yes
N1 C5 H51 109.19(14) ?
C6 C5 H51 109.2(2) ?
N1 C5 H52 109.19(15) ?
C6 C5 H52 109.2(2) ?
H51 C5 H52 107.9 ?
C7 C6 C11 120.2(3) no
C7 C6 C5 119.9(2) no
C11 C6 C5 120.0(2) no
C6 C7 O3 118.8(3) no
C6 C7 C8 121.0(3) no
O3 C7 C8 120.1(3) no
O4 C8 C9 125.4(3) no
O4 C8 C7 116.0(3) no
C9 C8 C7 118.6(3) no
C8 C9 C10 119.8(3) no
C8 C9 H9 120.1(2) ?
C10 C9 H9 120.1(2) ?
C11 C10 C9 122.3(3) no
C11 C10 H10 118.8(2) ?
C9 C10 H10 118.8(2) ?
C10 C11 C6 118.0(3) no
C10 C11 C12 121.2(2) no
C6 C11 C12 120.7(2) no
C11 C12 C13 113.0(2) no
C11 C12 H121 109.0(2) ?
C13 C12 H121 109.0(2) ?
C11 C12 H122 108.97(15) ?
C13 C12 H122 108.98(15) ?
H121 C12 H122 107.8 ?
N1 C13 C14 112.2(2) yes
N1 C13 C12 107.5(2) yes
C14 C13 C12 112.2(2) no
N1 C13 H13 108.28(14) ?
C14 C13 H13 108.28(14) ?
C12 C13 H13 108.3(2) ?
C2 C14 C15 118.6(3) no
C2 C14 C13 122.3(2) no
C15 C14 C13 119.1(2) no
C16 C15 C14 121.2(3) no
C16 C15 H15 119.4(2) ?
C14 C15 H15 119.4(2) ?
C15 C16 O1 125.5(3) no
C15 C16 C17 120.1(2) no
O1 C16 C17 114.4(2) no
O2 C17 C1 124.9(3) no
O2 C17 C16 116.1(2) no
C1 C17 C16 119.0(3) no
O2 C18 H181 109.5(2) ?
O2 C18 H182 109.5(2) ?
H181 C18 H182 109.5 ?
O2 C18 H183 109.5(2) ?
H181 C18 H183 109.5 ?
H182 C18 H183 109.5 ?
O3 C19 H191 109.5(2) ?
O3 C19 H192 109.5(2) ?
H191 C19 H192 109.5 ?
O3 C19 H193 109.5(2) ?
H191 C19 H193 109.5 ?
H192 C19 H193 109.5 ?
O4 C20 H201 109.5(2) ?
O4 C20 H202 109.5(2) ?
H201 C20 H202 109.5 ?
O4 C20 H203 109.5(2) ?
H201 C20 H203 109.5 ?
H202 C20 H203 109.5 ?
O1 C21 H211 109.5(2) ?
O1 C21 H212 109.5(2) ?
H211 C21 H212 109.5 ?
O1 C21 H213 109.5(2) ?
H211 C21 H213 109.5 ?
H212 C21 H213 109.5 ?
C16 O1 C21 117.8(2) no
C17 O2 C18 117.9(2) no
C7 O3 C19 112.8(3) no
C8 O4 C20 117.5(3) no
H11W O1W H12W 116.0(3) ?

loop_
_geom_bond_atom_site_label_1
_geom_bond_atom_site_label_2
_geom_bond_site_symmetry_2
_geom_bond_distance
_geom_bond_publ_flag
C1 C17 . 1.380(4) no
C1 C2 . 1.395(4) no
C1 H1 . 0.93 ?
C2 C14 . 1.382(4) no
C2 C3 . 1.512(4) no
C3 C4 . 1.506(4) no
C3 H31 . 0.97 ?
C3 H32 . 0.97 ?
C4 N1 . 1.465(3) yes
C4 H41 . 0.97 ?
C4 H42 . 0.97 ?
N1 C5 . 1.462(4) yes
N1 C13 . 1.475(3) yes
C5 C6 . 1.507(4) no
C5 H51 . 0.97 ?
C5 H52 . 0.97 ?
C6 C7 . 1.381(4) no
C6 C11 . 1.398(4) no
C7 O3 . 1.383(3) yes
C7 C8 . 1.402(4) no
C8 O4 . 1.361(4) yes
C8 C9 . 1.379(4) no
C9 C10 . 1.385(4) no
C9 H9 . 0.93 ?
C10 C11 . 1.376(4) no
C10 H10 . 0.93 ?
C11 C12 . 1.508(4) no
C12 C13 . 1.529(4) no
C12 H121 . 0.97 ?
C12 H122 . 0.97 ?
C13 C14 . 1.514(4) no
C13 H13 . 0.98 ?
C14 C15 . 1.405(4) no
C15 C16 . 1.371(4) no
C15 H15 . 0.93 ?
C16 O1 . 1.375(3) yes
C16 C17 . 1.395(4) no
C17 O2 . 1.371(3) yes
C18 O2 . 1.418(4) yes
C18 H181 . 0.96 ?
C18 H182 . 0.96 ?
C18 H183 . 0.96 ?
C19 O3 . 1.431(5) yes
C19 H191 . 0.96 ?
C19 H192 . 0.96 ?
C19 H193 . 0.96 ?
C20 O4 . 1.425(4) yes
C20 H201 . 0.96 ?
C20 H202 . 0.96 ?
C20 H203 . 0.96 ?
C21 O1 . 1.422(4) yes
C21 H211 . 0.96 ?
C21 H212 . 0.96 ?
C21 H213 . 0.96 ?
O1W H11W . 1.169(3) ?
O1W H12W . 1.145(3) ?

loop_
_geom_torsion_atom_site_label_1
_geom_torsion_atom_site_label_2
_geom_torsion_atom_site_label_3
_geom_torsion_atom_site_label_4
_geom_torsion
C17 C1 C2 C14 0.4(4)
C17 C1 C2 C3 180.0(3)
C14 C2 C3 C4 19.4(4)
C1 C2 C3 C4 -160.3(3)
C2 C3 C4 N1 -52.8(3)
C3 C4 N1 C5 -170.8(2)
C3 C4 N1 C13 67.7(3)
C4 N1 C5 C6 -178.3(2)
C13 N1 C5 C6 -55.9(3)
N1 C5 C6 C7 -158.6(3)
N1 C5 C6 C11 20.7(4)
C11 C6 C7 O3 178.3(3)
C5 C6 C7 O3 -2.3(4)
C11 C6 C7 C8 -0.6(4)
C5 C6 C7 C8 178.8(3)
C6 C7 C8 O4 179.9(3)
O3 C7 C8 O4 1.0(4)
C6 C7 C8 C9 0.1(4)
O3 C7 C8 C9 -178.9(3)
O4 C8 C9 C10 -179.1(3)
C7 C8 C9 C10 0.7(4)
C8 C9 C10 C11 -1.0(5)
C9 C10 C11 C6 0.5(4)
C9 C10 C11 C12 -178.0(3)
C7 C6 C11 C10 0.4(4)
C5 C6 C11 C10 -179.0(3)
C7 C6 C11 C12 178.9(3)
C5 C6 C11 C12 -0.5(4)
C10 C11 C12 C13 -167.1(3)
C6 C11 C12 C13 14.4(4)
C5 N1 C13 C14 -166.5(2)
C4 N1 C13 C14 -45.0(3)
C5 N1 C13 C12 69.7(3)
C4 N1 C13 C12 -168.8(2)
C11 C12 C13 N1 -47.4(3)
C11 C12 C13 C14 -171.2(2)
C1 C2 C14 C15 2.0(4)
C3 C2 C14 C15 -177.7(3)
C1 C2 C14 C13 -179.3(2)
C3 C2 C14 C13 1.1(4)
N1 C13 C14 C2 11.3(3)
C12 C13 C14 C2 132.4(3)
N1 C13 C14 C15 -170.0(2)
C12 C13 C14 C15 -48.8(3)
C2 C14 C15 C16 -2.3(4)
C13 C14 C15 C16 178.9(2)
C14 C15 C16 O1 -179.8(3)
C14 C15 C16 C17 0.3(4)
C2 C1 C17 O2 177.4(3)
C2 C1 C17 C16 -2.4(4)
C15 C16 C17 O2 -177.7(2)
O1 C16 C17 O2 2.3(4)
C15 C16 C17 C1 2.1(4)
O1 C16 C17 C1 -177.9(2)
C15 C16 O1 C21 9.5(4)
C17 C16 O1 C21 -170.5(3)
C1 C17 O2 C18 0.0(4)
C16 C17 O2 C18 179.8(3)
C6 C7 O3 C19 104.2(3)
C8 C7 O3 C19 -76.8(4)
C9 C8 O4 C20 1.0(5)
C7 C8 O4 C20 -178.9(3)

loop_
_cod_related_entry_id
_cod_related_entry_database
_cod_related_entry_code
1 ChemSpider 21183266
